data_4109583
loop_
_publ_author_name
'Rei Kinjo'
'Masaaki Ichinohe'
'Akira Sekiguchi'
'Nozomi Takagi'
'Michinori Sumimoto'
'Shigeru Nagase'

_publ_section_title
;
 Reactivity of a Disilyne RSi\\tbSiR (R = SiiPr[CH(SiMe3)2]2) toward
 \p-Bonds: Stereospecific Addition and a New Route to an Isolable
 1,2-Disilabenzene
;
_journal_name_full 'Journal of the American Chemical Society'
_journal_page_first 7766
_journal_page_last 7767
_journal_paper_doi 10.1021/ja072759h
_journal_volume 129
_journal_year 2007
_chemical_formula_sum 'C38 H98 Si12'
_chemical_formula_weight 892.24
_chemical_name_systematic
; 
 trans-1,2-Bis{bis[bis(trimethylsilyl)methyl]isopropylsilyl}-
 3,4-dimethyl-1,2-disilacyclobutene
;
_space_group_IT_number 9
_symmetry_cell_setting monoclinic
_symmetry_space_group_name_Hall 'C -2yc'
_symmetry_space_group_name_H-M 'C 1 c 1'
_atom_sites_solution_hydrogens geom
_atom_sites_solution_primary direct
_atom_sites_solution_secondary difmap
_audit_creation_method SHELXL-97
_cell_angle_alpha 90.00
_cell_angle_beta 90.886(2)
_cell_angle_gamma 90.00
_cell_formula_units_Z 4
_cell_length_a 11.8790(3)
_cell_length_b 16.2050(6)
_cell_length_c 29.3670(9)
_cell_measurement_reflns_used 29754
_cell_measurement_temperature 120.0(1)
_cell_measurement_theta_max 28.01
_cell_measurement_theta_min 2.13
_cell_volume 5652.4(3)
_computing_cell_refinement 'HKL scalepack'
_computing_data_collection 'MacScience Xpress'
_computing_data_reduction Denzo
_computing_molecular_graphics ORTEP
_computing_publication_material CIFTAB
_computing_structure_refinement 'SHELXL-97 (Sheldrick, 1997)'
_computing_structure_solution SIR92
_diffrn_ambient_temperature 120.0(1)
_diffrn_measured_fraction_theta_full 0.978
_diffrn_measured_fraction_theta_max 0.978
_diffrn_measurement_device 'MacScience DIP2030 Image plate'
_diffrn_radiation_monochromator graphite
_diffrn_radiation_source 'rotating anode'
_diffrn_radiation_type MoK\a
_diffrn_radiation_wavelength 0.71070
_diffrn_reflns_av_R_equivalents 0.0400
_diffrn_reflns_av_sigmaI/netI 0.0313
_diffrn_reflns_limit_h_max 15
_diffrn_reflns_limit_h_min 0
_diffrn_reflns_limit_k_max 21
_diffrn_reflns_limit_k_min 0
_diffrn_reflns_limit_l_max 38
_diffrn_reflns_limit_l_min -38
_diffrn_reflns_number 29754
_diffrn_reflns_theta_full 28.01
_diffrn_reflns_theta_max 28.01
_diffrn_reflns_theta_min 2.13
_exptl_absorpt_coefficient_mu 0.299
_exptl_absorpt_correction_type none
_exptl_crystal_colour yellow
_exptl_crystal_density_diffrn 1.048
_exptl_crystal_description needle
_exptl_crystal_F_000 1976
_exptl_crystal_size_max 0.5
_exptl_crystal_size_mid 0.25
_exptl_crystal_size_min 0.15
_refine_diff_density_max 0.446
_refine_diff_density_min -0.430
_refine_diff_density_rms 0.052
_refine_ls_abs_structure_details 'Flack H D (1983), Acta Cryst. A39, 876-881'
_refine_ls_abs_structure_Flack 0.06(11)
_refine_ls_extinction_coef 0.0031(3)
_refine_ls_extinction_expression Fc^*^=kFc[1+0.001xFc^2^\l^3^/sin(2\q)]^-1/4^
_refine_ls_extinction_method SHELXL
_refine_ls_goodness_of_fit_ref 1.021
_refine_ls_hydrogen_treatment constr
_refine_ls_matrix_type full
_refine_ls_number_parameters 463
_refine_ls_number_reflns 6687
_refine_ls_number_restraints 11
_refine_ls_restrained_S_all 1.020
_refine_ls_R_factor_all 0.0412
_refine_ls_R_factor_gt 0.0381
_refine_ls_shift/su_max 0.002
_refine_ls_shift/su_mean 0.000
_refine_ls_structure_factor_coef Fsqd
_refine_ls_weighting_details 'calc w=1/[\s^2^(Fo^2^)+(0.0578P)^2^+3.7108P] where P=(Fo^2^+2Fc^2^)/3'
_refine_ls_weighting_scheme calc
_refine_ls_wR_factor_gt 0.0965
_refine_ls_wR_factor_ref 0.0992
_reflns_number_gt 6314
_reflns_number_total 6687
_reflns_threshold_expression >2sigma(I)
_cod_data_source_file ja072759hsi20070420_125312.cif
_cod_data_source_block disilacyclobutene
_cod_original_sg_symbol_H-M 'C c '
_cod_database_code 4109583

loop_
_symmetry_equiv_pos_as_xyz
'x, y, z'
'x, -y, z+1/2'
'x+1/2, y+1/2, z'
'x+1/2, -y+1/2, z+1/2'

loop_
_atom_site_label
_atom_site_type_symbol
_atom_site_fract_x
_atom_site_fract_y
_atom_site_fract_z
_atom_site_U_iso_or_equiv
_atom_site_adp_type
_atom_site_occupancy
_atom_site_symmetry_multiplicity
_atom_site_calc_flag
_atom_site_refinement_flags
Si1 Si 0.74683(7) 0.17452(5) 0.79594(3) 0.02582(16) Uani 1 1 d .
Si2 Si 0.66445(8) 0.17573(5) 0.86111(3) 0.03148(19) Uani 1 1 d .
Si3 Si 0.78780(6) 0.10353(4) 0.72688(3) 0.02215(15) Uani 1 1 d .
Si4 Si 0.61008(7) 0.08618(5) 0.92152(3) 0.03011(18) Uani 1 1 d D
Si5 Si 0.53120(8) 0.06657(8) 0.69033(4) 0.0440(2) Uani 1 1 d .
Si6 Si 0.63626(8) 0.24164(6) 0.67586(3) 0.0389(2) Uani 1 1 d .
Si7 Si 0.97471(8) 0.12108(8) 0.64354(3) 0.0450(3) Uani 1 1 d .
Si8 Si 1.06019(7) 0.13297(6) 0.74450(3) 0.0355(2) Uani 1 1 d .
Si9 Si 0.34050(8) 0.13048(7) 0.90911(4) 0.0459(3) Uani 1 1 d .
Si10 Si 0.42480(12) 0.06378(9) 1.00416(4) 0.0615(4) Uani 1 1 d .
Si11 Si 0.76050(8) 0.19784(6) 0.98958(4) 0.0372(2) Uani 1 1 d .
Si12 Si 0.85618(8) 0.02435(6) 0.96255(3) 0.0349(2) Uani 1 1 d .
C3 C 0.6938(3) 0.29351(19) 0.85517(11) 0.0332(6) Uani 1 1 d .
H3 H 0.7482 0.3110 0.8787 0.040 Uiso 1 1 calc R
C4 C 0.7524(3) 0.29195(19) 0.80728(11) 0.0328(6) Uani 1 1 d .
H4 H 0.7038 0.3201 0.7849 0.039 Uiso 1 1 calc R
C5 C 0.6675(2) 0.12781(19) 0.68490(10) 0.0272(6) Uani 1 1 d .
H5 H 0.6969 0.1100 0.6555 0.033 Uiso 1 1 calc R
C6 C 0.4167(3) 0.1069(4) 0.65118(18) 0.0726(17) Uani 1 1 d .
H6A H 0.4429 0.1070 0.6204 0.109 Uiso 1 1 calc R
H6B H 0.3972 0.1621 0.6600 0.109 Uiso 1 1 calc R
H6C H 0.3515 0.0721 0.6532 0.109 Uiso 1 1 calc R
C7 C 0.4736(4) 0.0662(5) 0.74939(16) 0.089(2) Uani 1 1 d .
H7A H 0.5307 0.0474 0.7705 0.133 Uiso 1 1 calc R
H7B H 0.4098 0.0299 0.7505 0.133 Uiso 1 1 calc R
H7C H 0.4508 0.1210 0.7575 0.133 Uiso 1 1 calc R
C8 C 0.5453(4) -0.0439(3) 0.67133(17) 0.0617(12) Uani 1 1 d .
H8A H 0.6036 -0.0704 0.6890 0.093 Uiso 1 1 calc R
H8B H 0.5642 -0.0453 0.6397 0.093 Uiso 1 1 calc R
H8C H 0.4753 -0.0722 0.6757 0.093 Uiso 1 1 calc R
C9 C 0.5848(5) 0.2614(3) 0.61588(16) 0.0676(14) Uani 1 1 d .
H9A H 0.5198 0.2279 0.6095 0.101 Uiso 1 1 calc R
H9B H 0.6432 0.2478 0.5949 0.101 Uiso 1 1 calc R
H9C H 0.5653 0.3186 0.6126 0.101 Uiso 1 1 calc R
C10 C 0.7618(4) 0.3112(2) 0.68210(14) 0.0470(9) Uani 1 1 d .
H10A H 0.7945 0.3047 0.7120 0.070 Uiso 1 1 calc R
H10B H 0.7387 0.3675 0.6778 0.070 Uiso 1 1 calc R
H10C H 0.8164 0.2970 0.6597 0.070 Uiso 1 1 calc R
C11 C 0.5294(4) 0.2790(3) 0.71777(16) 0.0550(11) Uani 1 1 d .
H11A H 0.4635 0.2448 0.7158 0.082 Uiso 1 1 calc R
H11B H 0.5093 0.3350 0.7108 0.082 Uiso 1 1 calc R
H11C H 0.5608 0.2761 0.7480 0.082 Uiso 1 1 calc R
C12 C 0.9314(2) 0.13965(18) 0.70489(9) 0.0257(5) Uani 1 1 d .
H12 H 0.9196 0.1995 0.7043 0.031 Uiso 1 1 calc R
C13 C 1.1527(5) 0.2243(5) 0.7347(2) 0.096(3) Uani 1 1 d .
H13A H 1.1718 0.2270 0.7031 0.144 Uiso 1 1 calc R
H13B H 1.2202 0.2191 0.7528 0.144 Uiso 1 1 calc R
H13C H 1.1136 0.2737 0.7431 0.144 Uiso 1 1 calc R
C14 C 1.1479(4) 0.0375(4) 0.73670(17) 0.0755(17) Uani 1 1 d .
H14A H 1.1656 0.0314 0.7051 0.113 Uiso 1 1 calc R
H14B H 1.1065 -0.0099 0.7467 0.113 Uiso 1 1 calc R
H14C H 1.2163 0.0423 0.7544 0.113 Uiso 1 1 calc R
C15 C 1.0315(3) 0.1375(3) 0.80692(12) 0.0444(8) Uani 1 1 d .
H15A H 0.9846 0.0918 0.8152 0.067 Uiso 1 1 calc R
H15B H 0.9938 0.1883 0.8138 0.067 Uiso 1 1 calc R
H15C H 1.1013 0.1347 0.8238 0.067 Uiso 1 1 calc R
C16 C 1.0511(7) 0.0213(6) 0.63220(19) 0.130(4) Uani 1 1 d .
H16A H 1.1118 0.0149 0.6539 0.196 Uiso 1 1 calc R
H16B H 1.0808 0.0223 0.6020 0.196 Uiso 1 1 calc R
H16C H 0.9997 -0.0241 0.6349 0.196 Uiso 1 1 calc R
C17 C 1.0715(7) 0.2058(7) 0.62674(18) 0.155(5) Uani 1 1 d .
H17A H 1.1335 0.2087 0.6481 0.233 Uiso 1 1 calc R
H17B H 1.0315 0.2573 0.6267 0.233 Uiso 1 1 calc R
H17C H 1.0994 0.1952 0.5968 0.233 Uiso 1 1 calc R
C18 C 0.8600(3) 0.1234(3) 0.59930(11) 0.0414(8) Uani 1 1 d .
H18A H 0.8065 0.0806 0.6054 0.062 Uiso 1 1 calc R
H18B H 0.8916 0.1148 0.5698 0.062 Uiso 1 1 calc R
H18C H 0.8230 0.1760 0.6000 0.062 Uiso 1 1 calc R
C19 C 0.7864(3) -0.01188(18) 0.73850(11) 0.0341(7) Uani 1 1 d .
H19 H 0.7085 -0.0267 0.7453 0.041 Uiso 1 1 calc R
C20 C 0.8590(4) -0.0423(2) 0.77852(15) 0.0564(11) Uani 1 1 d .
H20A H 0.8383 -0.0135 0.8057 0.085 Uiso 1 1 calc R
H20B H 0.9369 -0.0322 0.7723 0.085 Uiso 1 1 calc R
H20C H 0.8473 -0.1005 0.7827 0.085 Uiso 1 1 calc R
C21 C 0.8180(4) -0.0596(2) 0.69545(14) 0.0466(9) Uani 1 1 d .
H21A H 0.7705 -0.0424 0.6705 0.070 Uiso 1 1 calc R
H21B H 0.8082 -0.1177 0.7006 0.070 Uiso 1 1 calc R
H21C H 0.8952 -0.0487 0.6883 0.070 Uiso 1 1 calc R
C22 C 0.7253(3) 0.09028(19) 0.96774(11) 0.0324(6) Uani 1 1 d .
H22 H 0.6879 0.0654 0.9939 0.039 Uiso 1 1 calc R
C23 C 0.9596(3) 0.0418(3) 1.01101(13) 0.0461(8) Uani 1 1 d .
H23A H 0.9228 0.0328 1.0395 0.069 Uiso 1 1 calc R
H23B H 0.9873 0.0974 1.0099 0.069 Uiso 1 1 calc R
H23C H 1.0214 0.0040 1.0084 0.069 Uiso 1 1 calc R
C24 C 0.9329(3) 0.0429(2) 0.90833(13) 0.0412(8) Uani 1 1 d .
H24A H 0.9981 0.0080 0.9074 0.062 Uiso 1 1 calc R
H24B H 0.9559 0.0996 0.9069 0.062 Uiso 1 1 calc R
H24C H 0.8841 0.0307 0.8829 0.062 Uiso 1 1 calc R
C25 C 0.8259(4) -0.0895(2) 0.96711(14) 0.0480(9) Uani 1 1 d .
H25A H 0.7870 -0.1003 0.9949 0.072 Uiso 1 1 calc R
H25B H 0.8954 -0.1197 0.9671 0.072 Uiso 1 1 calc R
H25C H 0.7798 -0.1065 0.9417 0.072 Uiso 1 1 calc R
C26 C 0.7863(4) 0.1938(3) 1.05322(16) 0.0568(11) Uani 1 1 d .
H26A H 0.7215 0.1710 1.0677 0.085 Uiso 1 1 calc R
H26B H 0.7998 0.2486 1.0645 0.085 Uiso 1 1 calc R
H26C H 0.8508 0.1599 1.0597 0.085 Uiso 1 1 calc R
C27 C 0.6444(3) 0.2760(2) 0.98150(14) 0.0408(8) Uani 1 1 d .
H27A H 0.6264 0.2812 0.9496 0.061 Uiso 1 1 calc R
H27B H 0.6689 0.3284 0.9932 0.061 Uiso 1 1 calc R
H27C H 0.5789 0.2582 0.9975 0.061 Uiso 1 1 calc R
C28 C 0.8871(3) 0.2419(2) 0.96060(19) 0.0559(11) Uani 1 1 d .
H28A H 0.8735 0.2435 0.9283 0.084 Uiso 1 1 calc R
H28B H 0.9516 0.2078 0.9671 0.084 Uiso 1 1 calc R
H28C H 0.9010 0.2968 0.9716 0.084 Uiso 1 1 calc R
C29 C 0.4690(3) 0.1142(2) 0.94800(12) 0.0380(8) Uani 1 1 d .
H29 H 0.4839 0.1708 0.9581 0.046 Uiso 1 1 calc R
C30 C 0.3806(8) 0.1487(4) 1.0437(2) 0.127(4) Uani 1 1 d .
H30A H 0.4410 0.1876 1.0473 0.191 Uiso 1 1 calc R
H30B H 0.3627 0.1256 1.0728 0.191 Uiso 1 1 calc R
H30C H 0.3155 0.1761 1.0312 0.191 Uiso 1 1 calc R
C31 C 0.5341(5) 0.0028(5) 1.03706(16) 0.091(2) Uani 1 1 d .
H31A H 0.6001 0.0361 1.0418 0.136 Uiso 1 1 calc R
H31B H 0.5536 -0.0457 1.0202 0.136 Uiso 1 1 calc R
H31C H 0.5044 -0.0130 1.0660 0.136 Uiso 1 1 calc R
C32 C 0.3045(4) -0.0112(3) 0.9981(2) 0.0695(15) Uani 1 1 d .
H32A H 0.2436 0.0145 0.9816 0.104 Uiso 1 1 calc R
H32B H 0.2794 -0.0270 1.0278 0.104 Uiso 1 1 calc R
H32C H 0.3291 -0.0592 0.9819 0.104 Uiso 1 1 calc R
C33 C 0.2843(3) 0.0337(3) 0.8822(2) 0.0651(14) Uani 1 1 d .
H33A H 0.2689 -0.0062 0.9054 0.098 Uiso 1 1 calc R
H33B H 0.3390 0.0117 0.8617 0.098 Uiso 1 1 calc R
H33C H 0.2161 0.0459 0.8655 0.098 Uiso 1 1 calc R
C34 C 0.3682(4) 0.2050(4) 0.86238(18) 0.0638(12) Uani 1 1 d .
H34A H 0.3970 0.2555 0.8751 0.096 Uiso 1 1 calc R
H34B H 0.2995 0.2160 0.8459 0.096 Uiso 1 1 calc R
H34C H 0.4225 0.1820 0.8421 0.096 Uiso 1 1 calc R
C35 C 0.2228(4) 0.1804(3) 0.9413(2) 0.0662(14) Uani 1 1 d .
H35A H 0.2027 0.1460 0.9665 0.099 Uiso 1 1 calc R
H35B H 0.1587 0.1874 0.9214 0.099 Uiso 1 1 calc R
H35C H 0.2471 0.2333 0.9525 0.099 Uiso 1 1 calc R
C36 C 0.6246(6) -0.0208(3) 0.89375(17) 0.0273(10) Uani 0.487(3) 1 d PD
H36 H 0.7048 -0.0348 0.8929 0.033 Uiso 0.487(3) 1 calc PR
C37 C 0.5646(11) -0.0875(8) 0.9212(4) 0.036(3) Uani 0.487(3) 1 d PD
H37A H 0.5928 -0.0872 0.9520 0.053 Uiso 0.487(3) 1 calc PR
H37B H 0.5781 -0.1406 0.9078 0.053 Uiso 0.487(3) 1 calc PR
H37C H 0.4851 -0.0766 0.9210 0.053 Uiso 0.487(3) 1 calc PR
C38 C 0.5790(5) -0.0194(4) 0.84481(18) 0.0307(8) Uani 0.487(3) 1 d PD
H38A H 0.6280 0.0130 0.8262 0.046 Uiso 0.487(3) 1 calc PR
H38B H 0.5050 0.0043 0.8442 0.046 Uiso 0.487(3) 1 calc PR
H38C H 0.5755 -0.0748 0.8332 0.046 Uiso 0.487(3) 1 calc PR
C39 C 0.5931(3) 0.3518(2) 0.85465(14) 0.0417(8) Uani 1 1 d .
H39A H 0.5591 0.3519 0.8841 0.063 Uiso 1 1 calc R
H39B H 0.5391 0.3336 0.8322 0.063 Uiso 1 1 calc R
H39C H 0.6178 0.4066 0.8474 0.063 Uiso 1 1 calc R
C40 C 0.8664(4) 0.3345(2) 0.80897(14) 0.0474(9) Uani 1 1 d .
H40A H 0.8994 0.3329 0.7793 0.071 Uiso 1 1 calc R
H40B H 0.9149 0.3067 0.8304 0.071 Uiso 1 1 calc R
H40C H 0.8570 0.3909 0.8182 0.071 Uiso 1 1 calc R
C86 C 0.5730(5) -0.0133(3) 0.8886(2) 0.0273(10) Uani 0.513(3) 1 d PD
H86 H 0.5087 0.0017 0.8690 0.033 Uiso 0.513(3) 1 calc PR
C87 C 0.5309(10) -0.0847(7) 0.9178(4) 0.036(3) Uani 0.513(3) 1 d PD
H87A H 0.4749 -0.0647 0.9384 0.053 Uiso 0.513(3) 1 calc PR
H87B H 0.5927 -0.1077 0.9350 0.053 Uiso 0.513(3) 1 calc PR
H87C H 0.4984 -0.1264 0.8985 0.053 Uiso 0.513(3) 1 calc PR
C88 C 0.6634(5) -0.0432(4) 0.85589(19) 0.0307(8) Uani 0.513(3) 1 d PD
H88A H 0.6780 -0.0009 0.8338 0.046 Uiso 0.513(3) 1 calc PR
H88B H 0.6376 -0.0922 0.8406 0.046 Uiso 0.513(3) 1 calc PR
H88C H 0.7314 -0.0552 0.8727 0.046 Uiso 0.513(3) 1 calc PR

loop_
_atom_site_aniso_label
_atom_site_aniso_U_11
_atom_site_aniso_U_22
_atom_site_aniso_U_33
_atom_site_aniso_U_23
_atom_site_aniso_U_13
_atom_site_aniso_U_12
Si1 0.0288(4) 0.0245(4) 0.0243(3) 0.0000(3) 0.0032(3) -0.0030(3)
Si2 0.0425(5) 0.0217(4) 0.0307(4) -0.0003(3) 0.0138(4) -0.0008(3)
Si3 0.0221(3) 0.0213(3) 0.0230(3) 0.0015(3) 0.0003(3) 0.0001(3)
Si4 0.0405(5) 0.0242(4) 0.0259(4) -0.0036(3) 0.0097(3) -0.0086(3)
Si5 0.0254(4) 0.0701(7) 0.0366(5) -0.0133(5) 0.0001(4) -0.0120(4)
Si6 0.0408(5) 0.0398(5) 0.0361(5) 0.0029(4) -0.0033(4) 0.0186(4)
Si7 0.0284(4) 0.0792(8) 0.0274(4) -0.0043(5) 0.0049(3) 0.0016(5)
Si8 0.0232(4) 0.0520(6) 0.0313(4) 0.0088(4) -0.0019(3) -0.0053(4)
Si9 0.0309(4) 0.0450(6) 0.0622(7) -0.0208(5) 0.0096(5) -0.0118(4)
Si10 0.0746(8) 0.0653(8) 0.0455(6) -0.0202(5) 0.0338(6) -0.0419(7)
Si11 0.0295(4) 0.0332(4) 0.0490(5) -0.0105(4) 0.0076(4) -0.0057(3)
Si12 0.0445(5) 0.0295(4) 0.0310(4) 0.0049(3) 0.0066(4) 0.0026(4)
C3 0.0397(16) 0.0226(13) 0.0376(16) -0.0027(11) 0.0093(13) -0.0011(12)
C4 0.0397(16) 0.0243(13) 0.0348(15) 0.0016(11) 0.0090(13) -0.0005(12)
C5 0.0236(13) 0.0331(15) 0.0248(13) -0.0004(11) 0.0007(10) 0.0043(11)
C6 0.0305(18) 0.116(4) 0.071(3) -0.045(3) -0.0170(19) 0.015(2)
C7 0.049(3) 0.172(6) 0.046(2) -0.030(3) 0.017(2) -0.058(3)
C8 0.057(2) 0.063(3) 0.065(3) 0.002(2) -0.016(2) -0.032(2)
C9 0.078(3) 0.075(3) 0.049(2) 0.013(2) -0.013(2) 0.033(3)
C10 0.066(3) 0.0281(16) 0.047(2) 0.0087(14) 0.0058(18) 0.0105(16)
C11 0.047(2) 0.059(2) 0.059(2) -0.010(2) -0.0046(18) 0.0289(19)
C12 0.0229(12) 0.0295(14) 0.0248(13) 0.0036(10) 0.0019(10) 0.0013(10)
C13 0.085(4) 0.135(6) 0.067(3) 0.044(3) -0.034(3) -0.079(4)
C14 0.054(3) 0.121(5) 0.052(2) 0.000(3) -0.009(2) 0.049(3)
C15 0.0306(16) 0.068(2) 0.0348(17) -0.0001(16) -0.0075(14) -0.0022(16)
C16 0.129(6) 0.213(9) 0.050(3) -0.031(4) -0.008(3) 0.128(7)
C17 0.155(7) 0.279(12) 0.033(2) 0.009(4) 0.019(3) -0.156(8)
C18 0.0385(17) 0.061(2) 0.0252(14) -0.0021(14) 0.0019(13) 0.0115(16)
C19 0.0441(17) 0.0231(13) 0.0348(15) 0.0044(11) -0.0081(14) -0.0056(12)
C20 0.085(3) 0.0337(18) 0.049(2) 0.0150(16) -0.027(2) -0.0077(19)
C21 0.063(2) 0.0261(16) 0.050(2) -0.0026(14) -0.0139(18) 0.0057(15)
C22 0.0387(16) 0.0283(15) 0.0303(14) 0.0009(11) 0.0085(13) -0.0042(12)
C23 0.050(2) 0.048(2) 0.0402(18) 0.0068(16) 0.0026(16) 0.0019(16)
C24 0.0432(18) 0.0406(18) 0.0399(18) 0.0070(14) 0.0090(15) 0.0094(14)
C25 0.065(2) 0.0329(18) 0.046(2) 0.0067(15) -0.0030(18) 0.0035(17)
C26 0.0404(19) 0.072(3) 0.058(2) -0.030(2) -0.0031(18) 0.0033(19)
C27 0.0320(15) 0.0330(16) 0.058(2) -0.0136(15) 0.0086(15) -0.0056(13)
C28 0.0368(19) 0.0343(18) 0.097(4) 0.005(2) 0.016(2) -0.0072(14)
C29 0.0377(17) 0.0385(17) 0.0384(16) -0.0164(14) 0.0142(14) -0.0191(14)
C30 0.195(9) 0.102(5) 0.088(4) -0.055(4) 0.102(6) -0.077(5)
C31 0.095(4) 0.138(6) 0.040(2) 0.022(3) 0.014(3) -0.063(4)
C32 0.067(3) 0.059(3) 0.083(3) -0.010(2) 0.038(3) -0.032(2)
C33 0.0347(19) 0.059(3) 0.101(4) -0.039(3) -0.012(2) -0.0006(18)
C34 0.038(2) 0.085(3) 0.068(3) -0.002(3) 0.001(2) -0.005(2)
C35 0.052(2) 0.042(2) 0.105(4) -0.020(2) 0.035(3) -0.0093(18)
C36 0.030(3) 0.0225(17) 0.029(2) -0.0018(15) 0.003(3) -0.003(2)
C37 0.044(8) 0.0297(18) 0.033(2) 0.0011(15) 0.000(3) -0.016(4)
C38 0.0336(19) 0.030(2) 0.0285(19) -0.0052(16) 0.0008(16) -0.0026(16)
C39 0.0479(19) 0.0268(15) 0.051(2) -0.0022(14) 0.0091(16) 0.0028(14)
C40 0.056(2) 0.0337(18) 0.053(2) -0.0076(15) 0.0173(18) -0.0172(16)
C86 0.030(3) 0.0225(17) 0.029(2) -0.0018(15) 0.003(3) -0.003(2)
C87 0.044(8) 0.0297(18) 0.033(2) 0.0011(15) 0.000(3) -0.016(4)
C88 0.0336(19) 0.030(2) 0.0285(19) -0.0052(16) 0.0008(16) -0.0026(16)

loop_
_atom_type_symbol
_atom_type_description
_atom_type_scat_dispersion_real
_atom_type_scat_dispersion_imag
_atom_type_scat_source
C C 0.0033 0.0016 'International Tables Vol C Tables 4.2.6.8 and 6.1.1.4'
H H 0.0000 0.0000 'International Tables Vol C Tables 4.2.6.8 and 6.1.1.4'
Si Si 0.0817 0.0704 'International Tables Vol C Tables 4.2.6.8 and 6.1.1.4'

loop_
_geom_angle_atom_site_label_1
_geom_angle_atom_site_label_2
_geom_angle_atom_site_label_3
_geom_angle
C4 Si1 Si2 81.57(10)
C4 Si1 Si3 127.85(10)
Si2 Si1 Si3 148.94(5)
C3 Si2 Si1 81.12(10)
C3 Si2 Si4 135.43(11)
Si1 Si2 Si4 141.52(5)
C19 Si3 C5 108.02(14)
C19 Si3 C12 111.69(15)
C5 Si3 C12 112.23(13)
C19 Si3 Si1 108.61(11)
C5 Si3 Si1 106.74(9)
C12 Si3 Si1 109.37(10)
C29 Si4 C22 108.96(15)
C29 Si4 C36 118.1(2)
C22 Si4 C36 105.3(2)
C29 Si4 C86 101.99(19)
C22 Si4 C86 122.7(2)
C36 Si4 C86 19.1(2)
C29 Si4 Si2 113.98(13)
C22 Si4 Si2 107.87(10)
C36 Si4 Si2 101.87(18)
C86 Si4 Si2 101.41(18)
C7 Si5 C8 107.8(3)
C7 Si5 C6 107.2(3)
C8 Si5 C6 102.4(2)
C7 Si5 C5 113.67(17)
C8 Si5 C5 112.97(18)
C6 Si5 C5 112.0(2)
C10 Si6 C11 106.6(2)
C10 Si6 C9 103.6(2)
C11 Si6 C9 110.2(2)
C10 Si6 C5 114.63(15)
C11 Si6 C5 110.67(18)
C9 Si6 C5 110.9(2)
C17 Si7 C18 104.3(3)
C17 Si7 C16 106.5(5)
C18 Si7 C16 104.0(3)
C17 Si7 C12 108.1(2)
C18 Si7 C12 116.72(14)
C16 Si7 C12 116.1(2)
C13 Si8 C15 103.7(2)
C13 Si8 C14 107.7(3)
C15 Si8 C14 105.2(2)
C13 Si8 C12 109.2(2)
C15 Si8 C12 115.96(14)
C14 Si8 C12 114.3(2)
C34 Si9 C33 107.3(3)
C34 Si9 C35 103.5(2)
C33 Si9 C35 108.0(2)
C34 Si9 C29 112.42(18)
C33 Si9 C29 114.37(19)
C35 Si9 C29 110.6(2)
C30 Si10 C32 108.1(3)
C30 Si10 C31 105.3(4)
C32 Si10 C31 103.1(3)
C30 Si10 C29 107.6(3)
C32 Si10 C29 114.3(2)
C31 Si10 C29 117.9(2)
C28 Si11 C27 106.07(18)
C28 Si11 C26 110.0(2)
C27 Si11 C26 104.77(19)
C28 Si11 C22 111.62(17)
C27 Si11 C22 114.65(15)
C26 Si11 C22 109.46(19)
C24 Si12 C25 108.29(19)
C24 Si12 C23 107.31(19)
C25 Si12 C23 102.46(18)
C24 Si12 C22 112.89(15)
C25 Si12 C22 112.87(18)
C23 Si12 C22 112.36(17)
C39 C3 C4 111.0(3)
C39 C3 Si2 117.8(2)
C4 C3 Si2 98.40(19)
C39 C3 H3 109.7
C4 C3 H3 109.7
Si2 C3 H3 109.7
C40 C4 C3 111.6(3)
C40 C4 Si1 118.7(2)
C3 C4 Si1 98.90(19)
C40 C4 H4 109.0
C3 C4 H4 109.0
Si1 C4 H4 109.0
Si6 C5 Si5 110.65(15)
Si6 C5 Si3 115.60(16)
Si5 C5 Si3 117.74(16)
Si6 C5 H5 103.6
Si5 C5 H5 103.6
Si3 C5 H5 103.6
Si5 C6 H6A 109.5
Si5 C6 H6B 109.5
H6A C6 H6B 109.5
Si5 C6 H6C 109.5
H6A C6 H6C 109.5
H6B C6 H6C 109.5
Si5 C7 H7A 109.5
Si5 C7 H7B 109.5
H7A C7 H7B 109.5
Si5 C7 H7C 109.5
H7A C7 H7C 109.5
H7B C7 H7C 109.5
Si5 C8 H8A 109.5
Si5 C8 H8B 109.5
H8A C8 H8B 109.5
Si5 C8 H8C 109.5
H8A C8 H8C 109.5
H8B C8 H8C 109.5
Si6 C9 H9A 109.5
Si6 C9 H9B 109.5
H9A C9 H9B 109.5
Si6 C9 H9C 109.5
H9A C9 H9C 109.5
H9B C9 H9C 109.5
Si6 C10 H10A 109.5
Si6 C10 H10B 109.5
H10A C10 H10B 109.5
Si6 C10 H10C 109.5
H10A C10 H10C 109.5
H10B C10 H10C 109.5
Si6 C11 H11A 109.5
Si6 C11 H11B 109.5
H11A C11 H11B 109.5
Si6 C11 H11C 109.5
H11A C11 H11C 109.5
H11B C11 H11C 109.5
Si7 C12 Si8 109.96(14)
Si7 C12 Si3 121.53(16)
Si8 C12 Si3 118.95(14)
Si7 C12 H12 100.4
Si8 C12 H12 100.4
Si3 C12 H12 100.4
Si8 C13 H13A 109.5
Si8 C13 H13B 109.5
H13A C13 H13B 109.5
Si8 C13 H13C 109.5
H13A C13 H13C 109.5
H13B C13 H13C 109.5
Si8 C14 H14A 109.5
Si8 C14 H14B 109.5
H14A C14 H14B 109.5
Si8 C14 H14C 109.5
H14A C14 H14C 109.5
H14B C14 H14C 109.5
Si8 C15 H15A 109.5
Si8 C15 H15B 109.5
H15A C15 H15B 109.5
Si8 C15 H15C 109.5
H15A C15 H15C 109.5
H15B C15 H15C 109.5
Si7 C16 H16A 109.5
Si7 C16 H16B 109.5
H16A C16 H16B 109.5
Si7 C16 H16C 109.5
H16A C16 H16C 109.5
H16B C16 H16C 109.5
Si7 C17 H17A 109.5
Si7 C17 H17B 109.5
H17A C17 H17B 109.5
Si7 C17 H17C 109.5
H17A C17 H17C 109.5
H17B C17 H17C 109.5
Si7 C18 H18A 109.5
Si7 C18 H18B 109.5
H18A C18 H18B 109.5
Si7 C18 H18C 109.5
H18A C18 H18C 109.5
H18B C18 H18C 109.5
C20 C19 C21 109.2(3)
C20 C19 Si3 116.7(2)
C21 C19 Si3 110.2(2)
C20 C19 H19 106.7
C21 C19 H19 106.7
Si3 C19 H19 106.7
C19 C20 H20A 109.5
C19 C20 H20B 109.5
H20A C20 H20B 109.5
C19 C20 H20C 109.5
H20A C20 H20C 109.5
H20B C20 H20C 109.5
C19 C21 H21A 109.5
C19 C21 H21B 109.5
H21A C21 H21B 109.5
C19 C21 H21C 109.5
H21A C21 H21C 109.5
H21B C21 H21C 109.5
Si12 C22 Si11 111.59(17)
Si12 C22 Si4 120.13(17)
Si11 C22 Si4 114.96(17)
Si12 C22 H22 102.3
Si11 C22 H22 102.3
Si4 C22 H22 102.3
Si12 C23 H23A 109.5
Si12 C23 H23B 109.5
H23A C23 H23B 109.5
Si12 C23 H23C 109.5
H23A C23 H23C 109.5
H23B C23 H23C 109.5
Si12 C24 H24A 109.5
Si12 C24 H24B 109.5
H24A C24 H24B 109.5
Si12 C24 H24C 109.5
H24A C24 H24C 109.5
H24B C24 H24C 109.5
Si12 C25 H25A 109.5
Si12 C25 H25B 109.5
H25A C25 H25B 109.5
Si12 C25 H25C 109.5
H25A C25 H25C 109.5
H25B C25 H25C 109.5
Si11 C26 H26A 109.5
Si11 C26 H26B 109.5
H26A C26 H26B 109.5
Si11 C26 H26C 109.5
H26A C26 H26C 109.5
H26B C26 H26C 109.5
Si11 C27 H27A 109.5
Si11 C27 H27B 109.5
H27A C27 H27B 109.5
Si11 C27 H27C 109.5
H27A C27 H27C 109.5
H27B C27 H27C 109.5
Si11 C28 H28A 109.5
Si11 C28 H28B 109.5
H28A C28 H28B 109.5
Si11 C28 H28C 109.5
H28A C28 H28C 109.5
H28B C28 H28C 109.5
Si9 C29 Si4 119.13(18)
Si9 C29 Si10 110.21(17)
Si4 C29 Si10 120.1(2)
Si9 C29 H29 100.9
Si4 C29 H29 100.9
Si10 C29 H29 100.9
Si10 C30 H30A 109.5
Si10 C30 H30B 109.5
H30A C30 H30B 109.5
Si10 C30 H30C 109.5
H30A C30 H30C 109.5
H30B C30 H30C 109.5
Si10 C31 H31A 109.5
Si10 C31 H31B 109.5
H31A C31 H31B 109.5
Si10 C31 H31C 109.5
H31A C31 H31C 109.5
H31B C31 H31C 109.5
Si10 C32 H32A 109.5
Si10 C32 H32B 109.5
H32A C32 H32B 109.5
Si10 C32 H32C 109.5
H32A C32 H32C 109.5
H32B C32 H32C 109.5
Si9 C33 H33A 109.5
Si9 C33 H33B 109.5
H33A C33 H33B 109.5
Si9 C33 H33C 109.5
H33A C33 H33C 109.5
H33B C33 H33C 109.5
Si9 C34 H34A 109.5
Si9 C34 H34B 109.5
H34A C34 H34B 109.5
Si9 C34 H34C 109.5
H34A C34 H34C 109.5
H34B C34 H34C 109.5
Si9 C35 H35A 109.5
Si9 C35 H35B 109.5
H35A C35 H35B 109.5
Si9 C35 H35C 109.5
H35A C35 H35C 109.5
H35B C35 H35C 109.5
C38 C36 C37 110.1(5)
C38 C36 Si4 110.6(4)
C37 C36 Si4 111.6(7)
C38 C36 H36 108.1
C37 C36 H36 108.1
Si4 C36 H36 108.1
C36 C37 H37A 109.5
C36 C37 H37B 109.5
H37A C37 H37B 109.5
C36 C37 H37C 109.5
H37A C37 H37C 109.5
H37B C37 H37C 109.5
C36 C38 H38A 109.5
C36 C38 H38B 109.5
H38A C38 H38B 109.5
C36 C38 H38C 109.5
H38A C38 H38C 109.5
H38B C38 H38C 109.5
C3 C39 H39A 109.5
C3 C39 H39B 109.5
H39A C39 H39B 109.5
C3 C39 H39C 109.5
H39A C39 H39C 109.5
H39B C39 H39C 109.5
C4 C40 H40A 109.5
C4 C40 H40B 109.5
H40A C40 H40B 109.5
C4 C40 H40C 109.5
H40A C40 H40C 109.5
H40B C40 H40C 109.5
C88 C86 C87 110.6(6)
C88 C86 Si4 115.0(4)
C87 C86 Si4 115.1(6)
C88 C86 H86 104.9
C87 C86 H86 104.9
Si4 C86 H86 104.9
C86 C87 H87A 109.5
C86 C87 H87B 109.5
H87A C87 H87B 109.5
C86 C87 H87C 109.5
H87A C87 H87C 109.5
H87B C87 H87C 109.5
C86 C88 H88A 109.5
C86 C88 H88B 109.5
H88A C88 H88B 109.5
C86 C88 H88C 109.5
H88A C88 H88C 109.5
H88B C88 H88C 109.5

loop_
_geom_bond_atom_site_label_1
_geom_bond_atom_site_label_2
_geom_bond_distance
Si1 C4 1.933(3)
Si1 Si2 2.1632(10)
Si1 Si3 2.3883(11)
Si2 C3 1.949(3)
Si2 Si4 2.3885(11)
Si3 C19 1.901(3)
Si3 C5 1.914(3)
Si3 C12 1.924(3)
Si4 C29 1.913(4)
Si4 C22 1.914(4)
Si4 C36 1.925(4)
Si4 C86 1.927(4)
Si5 C7 1.874(5)
Si5 C8 1.883(5)
Si5 C6 1.885(5)
Si5 C5 1.908(3)
Si6 C10 1.876(5)
Si6 C11 1.882(4)
Si6 C9 1.883(4)
Si6 C5 1.899(3)
Si7 C17 1.863(6)
Si7 C18 1.868(4)
Si7 C16 1.887(6)
Si7 C12 1.905(3)
Si8 C13 1.869(5)
Si8 C15 1.871(4)
Si8 C14 1.881(5)
Si8 C12 1.910(3)
Si9 C34 1.862(6)
Si9 C33 1.876(4)
Si9 C35 1.883(4)
Si9 C29 1.911(4)
Si10 C30 1.881(6)
Si10 C32 1.882(5)
Si10 C31 1.886(7)
Si10 C29 1.921(4)
Si11 C28 1.880(4)
Si11 C27 1.885(4)
Si11 C26 1.891(5)
Si11 C22 1.901(3)
Si12 C24 1.871(4)
Si12 C25 1.885(4)
Si12 C23 1.887(4)
Si12 C22 1.894(3)
C3 C39 1.524(5)
C3 C4 1.579(4)
C3 H3 0.9800
C4 C40 1.520(5)
C4 H4 0.9800
C5 H5 0.9800
C6 H6A 0.9600
C6 H6B 0.9600
C6 H6C 0.9600
C7 H7A 0.9600
C7 H7B 0.9600
C7 H7C 0.9600
C8 H8A 0.9600
C8 H8B 0.9600
C8 H8C 0.9600
C9 H9A 0.9600
C9 H9B 0.9600
C9 H9C 0.9600
C10 H10A 0.9600
C10 H10B 0.9600
C10 H10C 0.9600
C11 H11A 0.9600
C11 H11B 0.9600
C11 H11C 0.9600
C12 H12 0.9800
C13 H13A 0.9600
C13 H13B 0.9600
C13 H13C 0.9600
C14 H14A 0.9600
C14 H14B 0.9600
C14 H14C 0.9600
C15 H15A 0.9600
C15 H15B 0.9600
C15 H15C 0.9600
C16 H16A 0.9600
C16 H16B 0.9600
C16 H16C 0.9600
C17 H17A 0.9600
C17 H17B 0.9600
C17 H17C 0.9600
C18 H18A 0.9600
C18 H18B 0.9600
C18 H18C 0.9600
C19 C20 1.529(5)
C19 C21 1.534(5)
C19 H19 0.9800
C20 H20A 0.9600
C20 H20B 0.9600
C20 H20C 0.9600
C21 H21A 0.9600
C21 H21B 0.9600
C21 H21C 0.9600
C22 H22 0.9800
C23 H23A 0.9600
C23 H23B 0.9600
C23 H23C 0.9600
C24 H24A 0.9600
C24 H24B 0.9600
C24 H24C 0.9600
C25 H25A 0.9600
C25 H25B 0.9600
C25 H25C 0.9600
C26 H26A 0.9600
C26 H26B 0.9600
C26 H26C 0.9600
C27 H27A 0.9600
C27 H27B 0.9600
C27 H27C 0.9600
C28 H28A 0.9600
C28 H28B 0.9600
C28 H28C 0.9600
C29 H29 0.9800
C30 H30A 0.9600
C30 H30B 0.9600
C30 H30C 0.9600
C31 H31A 0.9600
C31 H31B 0.9600
C31 H31C 0.9600
C32 H32A 0.9600
C32 H32B 0.9600
C32 H32C 0.9600
C33 H33A 0.9600
C33 H33B 0.9600
C33 H33C 0.9600
C34 H34A 0.9600
C34 H34B 0.9600
C34 H34C 0.9600
C35 H35A 0.9600
C35 H35B 0.9600
C35 H35C 0.9600
C36 C38 1.528(5)
C36 C37 1.531(5)
C36 H36 0.9800
C37 H37A 0.9600
C37 H37B 0.9600
C37 H37C 0.9600
C38 H38A 0.9600
C38 H38B 0.9600
C38 H38C 0.9600
C39 H39A 0.9600
C39 H39B 0.9600
C39 H39C 0.9600
C40 H40A 0.9600
C40 H40B 0.9600
C40 H40C 0.9600
C86 C88 1.530(4)
C86 C87 1.530(4)
C86 H86 0.9800
C87 H87A 0.9600
C87 H87B 0.9600
C87 H87C 0.9600
C88 H88A 0.9600
C88 H88B 0.9600
C88 H88C 0.9600
